data_4083920
loop_
_publ_author_name
'Semproni, Scott P.'
'Chirik, Paul J.'

_publ_section_title
;
 N--H and N--C Bond Formation with an N2-Derived Dihafnium \m-Nitrido
 Complex
;
_journal_issue 14
_journal_name_full Organometallics
_journal_page_first 3727
_journal_paper_doi 10.1021/om500393n
_journal_volume 33
_journal_year 2014
_chemical_formula_sum 'C46 H63 F Hf2 N2 O Si'
_chemical_formula_weight 1064.05
_chemical_name_systematic
;
 ?
;
_space_group_IT_number 2
_symmetry_cell_setting triclinic
_symmetry_space_group_name_Hall '-P 1'
_symmetry_space_group_name_H-M 'P -1'
_atom_sites_solution_hydrogens geom
_atom_sites_solution_primary direct
_atom_sites_solution_secondary difmap
_audit_creation_method SHELXL-97
_cell_angle_alpha 77.126(2)
_cell_angle_beta 72.457(2)
_cell_angle_gamma 73.501(2)
_cell_formula_units_Z 2
_cell_length_a 11.9235(11)
_cell_length_b 12.8999(12)
_cell_length_c 15.7590(14)
_cell_measurement_reflns_used 9931
_cell_measurement_temperature 100(2)
_cell_measurement_theta_max 27.57
_cell_measurement_theta_min 2.98
_cell_volume 2190.9(3)
_computing_cell_refinement 'Bruker SAINT'
_computing_data_collection 'Bruker APEX2'
_computing_data_reduction 'Bruker SAINT'
_computing_molecular_graphics 'ORTEP3 (Farraguia, 1994)'
_computing_structure_refinement 'SHELXL-97 (Sheldrick, 2008)'
_computing_structure_solution 'SIR92 (Giacavazzo, 1993)'
_diffrn_ambient_temperature 100(2)
_diffrn_measured_fraction_theta_full 'ACTA 50'
_diffrn_measured_fraction_theta_max 0.975
_diffrn_measurement_device_type 'Bruker APEX II CCD'
_diffrn_measurement_method 'phi and omega scans'
_diffrn_radiation_monochromator graphite
_diffrn_radiation_source 'fine-focus sealed tube'
_diffrn_radiation_type MoK\a
_diffrn_radiation_wavelength 0.71073
_diffrn_reflns_av_R_equivalents 0.0172
_diffrn_reflns_av_sigmaI/netI 0.0242
_diffrn_reflns_limit_h_max 15
_diffrn_reflns_limit_h_min -15
_diffrn_reflns_limit_k_max 16
_diffrn_reflns_limit_k_min -16
_diffrn_reflns_limit_l_max 20
_diffrn_reflns_limit_l_min -20
_diffrn_reflns_number 21335
_diffrn_reflns_theta_full 'ACTA 50'
_diffrn_reflns_theta_max 27.62
_diffrn_reflns_theta_min 1.84
_exptl_absorpt_coefficient_mu 4.802
_exptl_absorpt_correction_T_max 0.7456
_exptl_absorpt_correction_T_min 0.6372
_exptl_absorpt_correction_type multi-scan
_exptl_absorpt_process_details 'SADABS V2008/1 (Bruker AXS)'
_exptl_crystal_colour colourless
_exptl_crystal_density_diffrn 1.613
_exptl_crystal_density_method 'not measured'
_exptl_crystal_description shard
_exptl_crystal_F_000 1056
_exptl_crystal_size_max 0.163
_exptl_crystal_size_mid 0.087
_exptl_crystal_size_min 0.057
_refine_diff_density_max 3.363
_refine_diff_density_min -1.934
_refine_diff_density_rms 0.173
_refine_ls_extinction_method none
_refine_ls_goodness_of_fit_ref 1.148
_refine_ls_hydrogen_treatment mixed
_refine_ls_matrix_type full
_refine_ls_number_parameters 498
_refine_ls_number_reflns 9934
_refine_ls_number_restraints 2
_refine_ls_restrained_S_all 1.148
_refine_ls_R_factor_all 0.0308
_refine_ls_R_factor_gt 0.0238
_refine_ls_shift/su_max 0.001
_refine_ls_shift/su_mean 0.000
_refine_ls_structure_factor_coef Fsqd
_refine_ls_weighting_details 'calc w=1/[\s^2^(Fo^2^)+(0.0368P)^2^+4.6184P] where P=(Fo^2^+2Fc^2^)/3'
_refine_ls_weighting_scheme calc
_refine_ls_wR_factor_gt 0.0615
_refine_ls_wR_factor_ref 0.0757
_reflns_number_gt 8597
_reflns_number_total 9934
_reflns_threshold_expression >2\s(I)
_cod_data_source_file om500393n_si_002.cif
_cod_data_source_block sps78
_cod_depositor_comments 'Adding full bibliography for 4083916--4083924.cif.'
_cod_original_sg_symbol_H-M P-1
_cod_database_code 4083920

loop_
_symmetry_equiv_pos_as_xyz
'x, y, z'
'-x, -y, -z'

loop_
_atom_site_label
_atom_site_type_symbol
_atom_site_fract_x
_atom_site_fract_y
_atom_site_fract_z
_atom_site_U_iso_or_equiv
_atom_site_adp_type
_atom_site_occupancy
_atom_site_symmetry_multiplicity
_atom_site_calc_flag
_atom_site_refinement_flags
C1 C 0.4006(4) 0.6009(3) 0.1293(3) 0.0217(8) Uani 1 1 d .
C1S C 0.7019(5) 0.7639(5) 0.2661(4) 0.0513(15) Uani 1 1 d D
C2 C 0.4555(3) 0.4884(3) 0.1218(2) 0.0188(7) Uani 1 1 d .
C2S C 0.7293(5) 0.6666(5) 0.2371(4) 0.0471(14) Uani 1 1 d .
H2S H 0.7134 0.6031 0.2780 0.056 Uiso 1 1 calc R
C3 C 0.3636(4) 0.4383(3) 0.1235(2) 0.0192(7) Uani 1 1 d .
H3 H 0.3743 0.3631 0.1211 0.023 Uiso 1 1 calc R
C3S C 0.7814(5) 0.6613(6) 0.1457(5) 0.0542(15) Uani 1 1 d .
H3S H 0.8017 0.5940 0.1233 0.065 Uiso 1 1 calc R
C4 C 0.2524(4) 0.5185(3) 0.1293(3) 0.0208(8) Uani 1 1 d .
C4S C 0.8031(6) 0.7544(7) 0.0886(5) 0.066(2) Uani 1 1 d .
H4S H 0.8379 0.7518 0.0262 0.079 Uiso 1 1 calc R
C5 C 0.2770(4) 0.6178(3) 0.1324(3) 0.0220(8) Uani 1 1 d .
H5 H 0.2193 0.6858 0.1361 0.026 Uiso 1 1 calc R
C5S C 0.7754(6) 0.8498(7) 0.1205(7) 0.076(3) Uani 1 1 d .
H5S H 0.7933 0.9128 0.0797 0.091 Uiso 1 1 calc R
C6 C 0.4657(5) 0.6852(4) 0.1281(3) 0.0307(10) Uani 1 1 d .
H6A H 0.4082 0.7565 0.1323 0.046 Uiso 1 1 calc R
H6B H 0.5293 0.6898 0.0719 0.046 Uiso 1 1 calc R
H6C H 0.5020 0.6646 0.1794 0.046 Uiso 1 1 calc R
C6S C 0.7223(6) 0.8593(5) 0.2097(6) 0.068(2) Uani 1 1 d D
H6S H 0.7010 0.9272 0.2313 0.082 Uiso 1 1 calc R
C7 C 0.5879(4) 0.4376(4) 0.1079(3) 0.0252(9) Uani 1 1 d .
H7A H 0.6000 0.3587 0.1289 0.038 Uiso 1 1 calc R
H7B H 0.6219 0.4704 0.1419 0.038 Uiso 1 1 calc R
H7C H 0.6285 0.4503 0.0437 0.038 Uiso 1 1 calc R
C8 C 0.1353(4) 0.4985(4) 0.1257(3) 0.0291(9) Uani 1 1 d .
H8A H 0.1416 0.4883 0.0645 0.044 Uiso 1 1 calc R
H8B H 0.0690 0.5615 0.1424 0.044 Uiso 1 1 calc R
H8C H 0.1194 0.4328 0.1678 0.044 Uiso 1 1 calc R
C9 C 0.2197(4) 0.5342(3) 0.4387(3) 0.0216(8) Uani 1 1 d .
C10 C 0.1187(4) 0.5489(3) 0.4045(3) 0.0221(8) Uani 1 1 d .
H10 H 0.0616 0.5046 0.4251 0.027 Uiso 1 1 calc R
C11 C 0.1155(4) 0.6404(3) 0.3345(3) 0.0223(8) Uani 1 1 d .
C12 C 0.2167(4) 0.6817(3) 0.3263(3) 0.0225(8) Uani 1 1 d .
H12 H 0.2391 0.7421 0.2841 0.027 Uiso 1 1 calc R
C13 C 0.2799(4) 0.6183(3) 0.3913(3) 0.0224(8) Uani 1 1 d .
C14 C 0.2553(4) 0.4482(4) 0.5131(3) 0.0291(9) Uani 1 1 d .
H14A H 0.2353 0.4810 0.5678 0.044 Uiso 1 1 calc R
H14B H 0.3425 0.4165 0.4957 0.044 Uiso 1 1 calc R
H14C H 0.2114 0.3907 0.5247 0.044 Uiso 1 1 calc R
C15 C 0.0124(4) 0.6919(4) 0.2912(3) 0.0317(10) Uani 1 1 d .
H15A H -0.0497 0.7425 0.3289 0.048 Uiso 1 1 calc R
H15B H -0.0225 0.6348 0.2847 0.048 Uiso 1 1 calc R
H15C H 0.0421 0.7321 0.2317 0.048 Uiso 1 1 calc R
C16 C 0.3858(4) 0.6410(4) 0.4101(3) 0.0308(10) Uani 1 1 d .
H16A H 0.3568 0.6935 0.4528 0.046 Uiso 1 1 calc R
H16B H 0.4363 0.6715 0.3539 0.046 Uiso 1 1 calc R
H16C H 0.4335 0.5727 0.4360 0.046 Uiso 1 1 calc R
C17 C 0.4549(4) 0.1306(3) 0.3527(3) 0.0228(8) Uani 1 1 d .
C18 C 0.4249(4) 0.0325(3) 0.3526(3) 0.0246(9) Uani 1 1 d .
H18 H 0.4054 -0.0200 0.4041 0.029 Uiso 1 1 calc R
C19 C 0.4283(4) 0.0244(3) 0.2641(3) 0.0248(9) Uani 1 1 d .
C20 C 0.4645(3) 0.1180(3) 0.2060(3) 0.0213(8) Uani 1 1 d .
C21 C 0.4780(3) 0.1827(3) 0.2624(3) 0.0208(8) Uani 1 1 d .
H21 H 0.4994 0.2512 0.2424 0.025 Uiso 1 1 calc R
C22 C 0.4707(4) 0.1689(4) 0.4314(3) 0.0293(9) Uani 1 1 d .
H22A H 0.5548 0.1732 0.4198 0.044 Uiso 1 1 calc R
H22B H 0.4503 0.1170 0.4862 0.044 Uiso 1 1 calc R
H22C H 0.4171 0.2413 0.4391 0.044 Uiso 1 1 calc R
C23 C 0.4091(4) -0.0686(4) 0.2305(4) 0.0343(11) Uani 1 1 d .
H23A H 0.4039 -0.1309 0.2791 0.051 Uiso 1 1 calc R
H23B H 0.4771 -0.0905 0.1795 0.051 Uiso 1 1 calc R
H23C H 0.3338 -0.0448 0.2112 0.051 Uiso 1 1 calc R
C24 C 0.5001(4) 0.1328(4) 0.1056(3) 0.0276(9) Uani 1 1 d .
H24A H 0.5122 0.2069 0.0819 0.041 Uiso 1 1 calc R
H24B H 0.4360 0.1219 0.0839 0.041 Uiso 1 1 calc R
H24C H 0.5755 0.0793 0.0850 0.041 Uiso 1 1 calc R
C25 C 0.1547(4) 0.1091(4) 0.4796(3) 0.0283(9) Uani 1 1 d .
C26 C 0.1351(4) 0.0496(4) 0.4215(4) 0.0345(12) Uani 1 1 d .
C27 C 0.0608(4) 0.1229(4) 0.3695(3) 0.0288(10) Uani 1 1 d .
H27 H 0.0344 0.1048 0.3247 0.035 Uiso 1 1 calc R
C28 C 0.0313(3) 0.2276(3) 0.3944(3) 0.0219(8) Uani 1 1 d .
C29 C 0.0898(3) 0.2185(3) 0.4619(3) 0.0209(8) Uani 1 1 d .
H29 H 0.0863 0.2767 0.4912 0.025 Uiso 1 1 calc R
C30 C 0.2106(5) 0.0646(5) 0.5569(4) 0.0474(15) Uani 1 1 d .
H30A H 0.1488 0.0456 0.6110 0.071 Uiso 1 1 calc R
H30B H 0.2450 0.1198 0.5673 0.071 Uiso 1 1 calc R
H30C H 0.2748 -0.0010 0.5434 0.071 Uiso 1 1 calc R
C31 C 0.1711(5) -0.0725(4) 0.4252(5) 0.058(2) Uani 1 1 d .
H31A H 0.1186 -0.1063 0.4784 0.088 Uiso 1 1 calc R
H31B H 0.2554 -0.0994 0.4287 0.088 Uiso 1 1 calc R
H31C H 0.1628 -0.0913 0.3708 0.088 Uiso 1 1 calc R
C32 C -0.0526(4) 0.3289(4) 0.3604(3) 0.0319(10) Uani 1 1 d .
H32A H -0.1356 0.3307 0.3969 0.048 Uiso 1 1 calc R
H32B H -0.0482 0.3282 0.2975 0.048 Uiso 1 1 calc R
H32C H -0.0286 0.3937 0.3649 0.048 Uiso 1 1 calc R
C33 C 0.5616(4) 0.4233(4) 0.3269(3) 0.0253(9) Uani 1 1 d .
C34 C 0.2109(4) 0.1993(4) 0.1851(3) 0.0237(8) Uani 1 1 d .
H34 H 0.2507 0.2452 0.1364 0.028 Uiso 1 1 calc R
C35 C 0.1403(5) 0.1539(4) 0.1652(4) 0.0373(11) Uani 1 1 d .
C36 C 0.0638(5) 0.1093(5) 0.1487(4) 0.0416(12) Uani 1 1 d .
C37 C 0.0882(8) -0.0091(5) 0.1420(5) 0.071(2) Uani 1 1 d .
H37A H 0.1688 -0.0463 0.1506 0.107 Uiso 1 1 calc R
H37B H 0.0844 -0.0166 0.0824 0.107 Uiso 1 1 calc R
H37C H 0.0273 -0.0420 0.1885 0.107 Uiso 1 1 calc R
C38 C -0.0890(5) 0.3464(5) 0.1193(4) 0.0425(12) Uani 1 1 d .
H38A H -0.0814 0.3668 0.1733 0.064 Uiso 1 1 calc R
H38B H -0.1650 0.3899 0.1053 0.064 Uiso 1 1 calc R
H38C H -0.0209 0.3604 0.0685 0.064 Uiso 1 1 calc R
C39 C -0.2082(5) 0.1606(5) 0.2468(4) 0.0476(14) Uani 1 1 d .
H39A H -0.2036 0.0818 0.2598 0.071 Uiso 1 1 calc R
H39B H -0.2883 0.2001 0.2384 0.071 Uiso 1 1 calc R
H39C H -0.1945 0.1840 0.2971 0.071 Uiso 1 1 calc R
C40 C -0.1258(6) 0.1602(6) 0.0433(4) 0.0516(15) Uani 1 1 d .
H40A H -0.0589 0.1664 -0.0106 0.077 Uiso 1 1 calc R
H40B H -0.1998 0.2123 0.0327 0.077 Uiso 1 1 calc R
H40C H -0.1381 0.0857 0.0568 0.077 Uiso 1 1 calc R
N1 N 0.2435(3) 0.3509(3) 0.3144(2) 0.0186(6) Uani 1 1 d D
N2 N 0.4693(3) 0.4390(3) 0.3087(2) 0.0199(7) Uani 1 1 d .
O1 O 0.6551(3) 0.4066(4) 0.3466(3) 0.0491(10) Uani 1 1 d .
Si1 Si -0.08859(14) 0.19135(16) 0.14071(11) 0.0466(4) Uani 1 1 d .
Hf1 Hf 0.299957(13) 0.495391(11) 0.276392(10) 0.01384(5) Uani 1 1 d .
Hf2 Hf 0.254627(13) 0.186901(12) 0.318114(10) 0.01651(5) Uani 1 1 d .
F1 F 0.6490(5) 0.7737(5) 0.3533(3) 0.1002(17) Uani 1 1 d .
H1N H 0.169(3) 0.373(6) 0.344(4) 0.06(2) Uiso 1 1 d D

loop_
_atom_site_aniso_label
_atom_site_aniso_U_11
_atom_site_aniso_U_22
_atom_site_aniso_U_33
_atom_site_aniso_U_23
_atom_site_aniso_U_13
_atom_site_aniso_U_12
C1 0.028(2) 0.0213(19) 0.0151(18) 0.0029(15) -0.0055(15) -0.0094(16)
C1S 0.035(3) 0.071(4) 0.051(4) -0.014(3) -0.017(3) -0.008(3)
C2 0.0194(18) 0.0226(19) 0.0104(17) 0.0024(14) -0.0009(14) -0.0058(15)
C2S 0.041(3) 0.054(3) 0.051(3) 0.008(3) -0.021(3) -0.021(3)
C3 0.0239(19) 0.0204(18) 0.0119(17) -0.0011(14) -0.0024(14) -0.0064(15)
C3S 0.043(3) 0.068(4) 0.059(4) -0.009(3) -0.017(3) -0.020(3)
C4 0.0235(19) 0.029(2) 0.0091(17) 0.0003(15) -0.0038(14) -0.0082(16)
C4S 0.047(4) 0.084(5) 0.048(4) 0.004(4) 0.004(3) -0.015(4)
C5 0.026(2) 0.0196(19) 0.0152(18) 0.0019(15) -0.0047(15) -0.0011(15)
C5S 0.037(3) 0.068(5) 0.100(7) 0.026(5) -0.009(4) -0.017(3)
C6 0.044(3) 0.026(2) 0.025(2) 0.0036(17) -0.0053(19) -0.022(2)
C6S 0.040(3) 0.047(4) 0.123(7) -0.009(4) -0.035(4) -0.006(3)
C7 0.0192(19) 0.031(2) 0.018(2) 0.0005(16) 0.0013(15) -0.0047(16)
C8 0.025(2) 0.041(3) 0.023(2) 0.0001(18) -0.0082(17) -0.0118(19)
C9 0.028(2) 0.0192(18) 0.0142(18) -0.0061(15) -0.0010(15) -0.0016(16)
C10 0.0197(18) 0.0219(19) 0.020(2) -0.0061(15) 0.0044(15) -0.0053(15)
C11 0.0238(19) 0.0217(19) 0.0156(19) -0.0041(15) -0.0009(15) 0.0003(16)
C12 0.028(2) 0.0159(18) 0.020(2) -0.0039(15) -0.0030(16) -0.0018(15)
C13 0.029(2) 0.0180(18) 0.021(2) -0.0084(15) -0.0057(16) -0.0024(16)
C14 0.039(2) 0.023(2) 0.019(2) -0.0030(16) -0.0055(18) 0.0004(18)
C15 0.026(2) 0.030(2) 0.030(2) -0.0052(19) -0.0051(18) 0.0057(18)
C16 0.041(3) 0.026(2) 0.033(2) -0.0094(18) -0.017(2) -0.0071(19)
C17 0.0177(18) 0.0202(19) 0.025(2) 0.0006(16) -0.0047(15) 0.0006(15)
C18 0.0202(19) 0.0183(19) 0.025(2) 0.0012(16) 0.0008(16) 0.0006(15)
C19 0.0178(18) 0.0189(19) 0.033(2) -0.0077(17) 0.0026(16) -0.0036(15)
C20 0.0157(17) 0.0191(18) 0.023(2) -0.0040(15) 0.0021(15) -0.0009(14)
C21 0.0157(17) 0.0170(18) 0.028(2) 0.0001(15) -0.0039(15) -0.0051(14)
C22 0.027(2) 0.029(2) 0.027(2) -0.0027(18) -0.0095(18) 0.0015(18)
C23 0.029(2) 0.023(2) 0.047(3) -0.013(2) 0.003(2) -0.0086(18)
C24 0.021(2) 0.030(2) 0.026(2) -0.0083(18) 0.0017(16) -0.0020(17)
C25 0.022(2) 0.022(2) 0.029(2) 0.0047(17) 0.0045(17) -0.0048(16)
C26 0.027(2) 0.019(2) 0.044(3) -0.0050(19) 0.019(2) -0.0132(17)
C27 0.023(2) 0.035(2) 0.031(2) -0.0152(19) 0.0089(17) -0.0188(18)
C28 0.0171(18) 0.028(2) 0.021(2) -0.0066(16) 0.0021(15) -0.0102(16)
C29 0.0189(18) 0.0216(19) 0.0191(19) -0.0046(15) 0.0030(15) -0.0068(15)
C30 0.039(3) 0.045(3) 0.029(3) 0.015(2) 0.004(2) 0.006(2)
C31 0.052(3) 0.022(2) 0.076(4) -0.020(3) 0.039(3) -0.019(2)
C32 0.019(2) 0.049(3) 0.022(2) -0.003(2) -0.0023(17) -0.0057(19)
C33 0.024(2) 0.028(2) 0.023(2) -0.0052(17) -0.0058(16) -0.0037(17)
C34 0.0206(19) 0.024(2) 0.024(2) -0.0063(16) 0.0021(16) -0.0077(16)
C35 0.034(2) 0.037(3) 0.039(3) -0.007(2) -0.006(2) -0.007(2)
C36 0.047(3) 0.042(3) 0.041(3) -0.010(2) -0.016(2) -0.010(2)
C37 0.125(7) 0.044(4) 0.071(5) -0.008(3) -0.052(5) -0.031(4)
C38 0.031(2) 0.047(3) 0.045(3) 0.004(2) -0.013(2) -0.006(2)
C39 0.029(3) 0.065(4) 0.043(3) 0.008(3) -0.009(2) -0.015(2)
C40 0.060(4) 0.063(4) 0.050(4) -0.004(3) -0.034(3) -0.026(3)
N1 0.0162(15) 0.0181(15) 0.0192(16) -0.0022(13) -0.0011(12) -0.0046(12)
N2 0.0218(16) 0.0215(16) 0.0162(16) -0.0007(13) -0.0053(13) -0.0058(13)
O1 0.0279(18) 0.066(3) 0.065(3) -0.028(2) -0.0263(18) -0.0002(17)
Si1 0.0326(7) 0.0822(12) 0.0327(8) -0.0082(8) -0.0123(6) -0.0216(8)
Hf1 0.01501(8) 0.01308(8) 0.01223(8) -0.00043(5) -0.00258(6) -0.00350(6)
Hf2 0.01406(8) 0.01394(8) 0.01883(9) -0.00257(6) 0.00103(6) -0.00457(6)
F1 0.117(4) 0.116(4) 0.062(3) -0.016(3) -0.033(3) -0.004(3)

loop_
_atom_type_symbol
_atom_type_description
_atom_type_scat_dispersion_real
_atom_type_scat_dispersion_imag
_atom_type_scat_source
C C 0.0033 0.0016 'International Tables Vol C Tables 4.2.6.8 and 6.1.1.4'
H H 0.0000 0.0000 'International Tables Vol C Tables 4.2.6.8 and 6.1.1.4'
N N 0.0061 0.0033 'International Tables Vol C Tables 4.2.6.8 and 6.1.1.4'
O O 0.0106 0.0060 'International Tables Vol C Tables 4.2.6.8 and 6.1.1.4'
Si Si 0.0817 0.0704 'International Tables Vol C Tables 4.2.6.8 and 6.1.1.4'
Hf Hf -0.5830 6.1852 'International Tables Vol C Tables 4.2.6.8 and 6.1.1.4'
F F 0.0171 0.0103 'International Tables Vol C Tables 4.2.6.8 and 6.1.1.4'

loop_
_geom_angle_atom_site_label_1
_geom_angle_atom_site_label_2
_geom_angle_atom_site_label_3
_geom_angle
C5 C1 C2 107.3(4)
C5 C1 C6 127.2(4)
C2 C1 C6 125.4(4)
C5 C1 Hf1 71.7(2)
C2 C1 Hf1 75.0(2)
C6 C1 Hf1 121.7(3)
F1 C1S C2S 120.8(6)
F1 C1S C6S 115.7(7)
C2S C1S C6S 123.4(7)
C3 C2 C1 107.3(3)
C3 C2 C7 127.4(4)
C1 C2 C7 125.1(4)
C3 C2 Hf1 71.1(2)
C1 C2 Hf1 72.7(2)
C7 C2 Hf1 125.0(3)
C1S C2S C3S 118.6(6)
C2 C3 C4 109.1(4)
C2 C3 Hf1 76.7(2)
C4 C3 Hf1 72.5(2)
C4S C3S C2S 119.1(7)
C5 C4 C3 106.6(3)
C5 C4 C8 128.3(4)
C3 C4 C8 125.0(4)
C5 C4 Hf1 74.2(2)
C3 C4 Hf1 74.4(2)
C8 C4 Hf1 120.2(3)
C5S C4S C3S 120.5(7)
C4 C5 C1 109.6(4)
C4 C5 Hf1 73.0(2)
C1 C5 Hf1 75.8(2)
C4S C5S C6S 122.5(7)
C5S C6S C1S 115.9(7)
C10 C9 C13 107.4(4)
C10 C9 C14 126.7(4)
C13 C9 C14 125.9(4)
C10 C9 Hf1 72.6(2)
C13 C9 Hf1 74.9(2)
C14 C9 Hf1 119.5(3)
C9 C10 C11 109.7(4)
C9 C10 Hf1 75.1(2)
C11 C10 Hf1 73.8(2)
C12 C11 C10 106.1(4)
C12 C11 C15 127.8(4)
C10 C11 C15 125.4(4)
C12 C11 Hf1 73.8(2)
C10 C11 Hf1 73.5(2)
C15 C11 Hf1 125.7(3)
C11 C12 C13 109.3(4)
C11 C12 Hf1 73.7(2)
C13 C12 Hf1 75.8(2)
C9 C13 C12 107.6(4)
C9 C13 C16 126.2(4)
C12 C13 C16 126.1(4)
C9 C13 Hf1 73.1(2)
C12 C13 Hf1 71.9(2)
C16 C13 Hf1 123.6(3)
C18 C17 C21 106.3(4)
C18 C17 C22 127.5(4)
C21 C17 C22 126.0(4)
C18 C17 Hf2 74.5(2)
C21 C17 Hf2 75.5(2)
C22 C17 Hf2 119.5(3)
C19 C18 C17 109.4(4)
C19 C18 Hf2 77.0(2)
C17 C18 Hf2 72.6(2)
C18 C19 C20 108.0(4)
C18 C19 C23 128.4(4)
C20 C19 C23 123.4(4)
C18 C19 Hf2 70.9(2)
C20 C19 Hf2 76.1(2)
C23 C19 Hf2 123.0(3)
C21 C20 C19 106.1(4)
C21 C20 C24 127.6(4)
C19 C20 C24 125.6(4)
C21 C20 Hf2 70.0(2)
C19 C20 Hf2 72.1(2)
C24 C20 Hf2 130.1(3)
C17 C21 C20 110.2(4)
C17 C21 Hf2 71.7(2)
C20 C21 Hf2 78.3(2)
C29 C25 C26 106.8(4)
C29 C25 C30 124.4(5)
C26 C25 C30 127.8(4)
C29 C25 Hf2 72.6(2)
C26 C25 Hf2 73.6(3)
C30 C25 Hf2 128.1(3)
C27 C26 C25 107.8(4)
C27 C26 C31 125.6(6)
C25 C26 C31 126.0(6)
C27 C26 Hf2 72.2(2)
C25 C26 Hf2 74.3(2)
C31 C26 Hf2 126.4(3)
C26 C27 C28 109.2(4)
C26 C27 Hf2 75.8(2)
C28 C27 Hf2 74.0(2)
C29 C28 C27 106.8(4)
C29 C28 C32 125.8(4)
C27 C28 C32 127.3(4)
C29 C28 Hf2 74.4(2)
C27 C28 Hf2 73.5(2)
C32 C28 Hf2 120.5(3)
C28 C29 C25 109.4(4)
C28 C29 Hf2 73.3(2)
C25 C29 Hf2 75.3(2)
N2 C33 O1 179.1(6)
C35 C34 Hf2 130.2(4)
C34 C35 C36 176.9(6)
C35 C36 C37 123.8(6)
C35 C36 Si1 120.5(4)
C37 C36 Si1 115.5(5)
Hf1 N1 Hf2 156.84(18)
C33 N2 Hf1 170.4(3)
C36 Si1 C40 109.5(3)
C36 Si1 C39 111.5(3)
C40 Si1 C39 108.8(3)
C36 Si1 C38 109.1(2)
C40 Si1 C38 108.2(3)
C39 Si1 C38 109.7(3)
N1 Hf1 N2 98.92(13)
N1 Hf1 C4 89.42(13)
N2 Hf1 C4 129.44(13)
N1 Hf1 C5 121.68(14)
N2 Hf1 C5 121.56(13)
C4 Hf1 C5 32.78(14)
N1 Hf1 C3 82.38(13)
N2 Hf1 C3 98.46(13)
C4 Hf1 C3 33.13(13)
C5 Hf1 C3 53.87(13)
N1 Hf1 C10 80.68(13)
N2 Hf1 C10 116.04(13)
C4 Hf1 C10 114.52(13)
C5 Hf1 C10 110.89(13)
C3 Hf1 C10 143.42(13)
N1 Hf1 C11 105.15(13)
N2 Hf1 C11 131.18(13)
C4 Hf1 C11 93.00(13)
C5 Hf1 C11 79.49(13)
C3 Hf1 C11 126.11(13)
C10 Hf1 C11 32.78(13)
N1 Hf1 C12 133.91(13)
N2 Hf1 C12 103.99(13)
C4 Hf1 C12 105.17(14)
C5 Hf1 C12 77.89(13)
C3 Hf1 C12 131.58(13)
C10 Hf1 C12 53.36(13)
C11 Hf1 C12 32.48(14)
N1 Hf1 C1 136.14(13)
N2 Hf1 C1 89.06(13)
C4 Hf1 C1 54.48(13)
C5 Hf1 C1 32.51(13)
C3 Hf1 C1 53.76(13)
C10 Hf1 C1 133.58(13)
C11 Hf1 C1 101.18(13)
C12 Hf1 C1 84.07(14)
N1 Hf1 C9 90.38(13)
N2 Hf1 C9 84.24(13)
C4 Hf1 C9 145.87(13)
C5 Hf1 C9 130.24(13)
C3 Hf1 C9 172.57(13)
C10 Hf1 C9 32.25(13)
C11 Hf1 C9 54.28(13)
C12 Hf1 C9 53.59(13)
C1 Hf1 C9 133.44(13)
N1 Hf1 C13 122.22(13)
N2 Hf1 C13 77.34(13)
C4 Hf1 C13 137.25(13)
C5 Hf1 C13 107.33(13)
C3 Hf1 C13 155.33(13)
C10 Hf1 C13 53.02(14)
C11 Hf1 C13 53.87(13)
C12 Hf1 C13 32.35(13)
C1 Hf1 C13 101.63(13)
C9 Hf1 C13 32.03(13)
N1 Hf1 C2 108.33(13)
N2 Hf1 C2 76.01(12)
C4 Hf1 C2 54.26(13)
C5 Hf1 C2 53.52(12)
C3 Hf1 C2 32.19(13)
C10 Hf1 C2 164.30(13)
C11 Hf1 C2 131.75(12)
C12 Hf1 C2 115.73(13)
C1 Hf1 C2 32.29(13)
C9 Hf1 C2 154.49(13)
C13 Hf1 C2 125.49(13)
N1 Hf2 C34 98.37(14)
N1 Hf2 C17 92.49(13)
C34 Hf2 C17 128.75(14)
N1 Hf2 C18 125.32(14)
C34 Hf2 C18 116.63(15)
C17 Hf2 C18 32.86(14)
N1 Hf2 C27 117.95(14)
C34 Hf2 C27 78.50(15)
C17 Hf2 C27 137.31(15)
C18 Hf2 C27 109.64(15)
N1 Hf2 C28 86.33(13)
C34 Hf2 C28 89.54(14)
C17 Hf2 C28 141.28(14)
C18 Hf2 C28 131.18(14)
C27 Hf2 C28 32.45(13)
N1 Hf2 C21 81.67(13)
C34 Hf2 C21 99.80(14)
C17 Hf2 C21 32.76(13)
C18 Hf2 C21 53.33(13)
C27 Hf2 C21 160.38(14)
C28 Hf2 C21 165.73(14)
N1 Hf2 C29 81.23(13)
C34 Hf2 C29 121.81(14)
C17 Hf2 C29 109.29(14)
C18 Hf2 C29 109.43(13)
C27 Hf2 C29 53.12(14)
C28 Hf2 C29 32.30(13)
C21 Hf2 C29 136.78(14)
N1 Hf2 C26 134.07(14)
C34 Hf2 C26 102.21(17)
C17 Hf2 C26 105.26(16)
C18 Hf2 C26 79.84(15)
C27 Hf2 C26 32.05(17)
C28 Hf2 C26 53.57(14)
C21 Hf2 C26 133.16(14)
C29 Hf2 C26 53.03(14)
N1 Hf2 C25 108.17(14)
C34 Hf2 C25 131.46(15)
C17 Hf2 C25 90.56(14)
C18 Hf2 C25 79.54(13)
C27 Hf2 C25 53.29(16)
C28 Hf2 C25 53.73(14)
C21 Hf2 C25 123.30(14)
C29 Hf2 C25 32.14(13)
C26 Hf2 C25 32.15(16)
N1 Hf2 C19 133.97(13)
C34 Hf2 C19 84.66(15)
C17 Hf2 C19 53.99(14)
C18 Hf2 C19 32.10(14)
C27 Hf2 C19 107.71(14)
C28 Hf2 C19 139.70(13)
C21 Hf2 C19 52.81(13)
C29 Hf2 C19 135.31(13)
C26 Hf2 C19 88.79(14)
C25 Hf2 C19 103.17(14)
N1 Hf2 C20 104.52(13)
C34 Hf2 C20 75.00(14)
C17 Hf2 C20 53.82(14)
C18 Hf2 C20 53.02(13)
C27 Hf2 C20 132.46(14)
C28 Hf2 C20 162.10(14)
C21 Hf2 C20 31.72(13)
C29 Hf2 C20 161.78(13)
C26 Hf2 C20 120.28(13)
C25 Hf2 C20 132.19(13)
C19 Hf2 C20 31.80(13)

loop_
_geom_bond_atom_site_label_1
_geom_bond_atom_site_label_2
_geom_bond_distance
C1 C5 1.415(6)
C1 C2 1.428(6)
C1 C6 1.499(6)
C1 Hf1 2.552(4)
C1S F1 1.346(8)
C1S C2S 1.350(9)
C1S C6S 1.385(7)
C2 C3 1.413(6)
C2 C7 1.496(5)
C2 Hf1 2.581(4)
C2S C3S 1.395(9)
C3 C4 1.424(6)
C3 Hf1 2.509(4)
C3S C4S 1.368(10)
C4 C5 1.406(6)
C4 C8 1.509(6)
C4 Hf1 2.484(4)
C4S C5S 1.349(12)
C5 Hf1 2.500(4)
C5S C6S 1.374(12)
C9 C10 1.411(6)
C9 C13 1.417(6)
C9 C14 1.497(6)
C9 Hf1 2.556(4)
C10 C11 1.425(6)
C10 Hf1 2.523(4)
C11 C12 1.414(6)
C11 C15 1.503(6)
C11 Hf1 2.528(4)
C12 C13 1.424(6)
C12 Hf1 2.529(4)
C13 C16 1.497(6)
C13 Hf1 2.579(4)
C17 C18 1.410(6)
C17 C21 1.413(6)
C17 C22 1.510(6)
C17 Hf2 2.480(4)
C18 C19 1.409(6)
C18 Hf2 2.504(4)
C19 C20 1.431(6)
C19 C23 1.512(6)
C19 Hf2 2.583(4)
C20 C21 1.415(6)
C20 C24 1.493(6)
C20 Hf2 2.635(4)
C21 Hf2 2.529(4)
C25 C29 1.414(6)
C25 C26 1.422(7)
C25 C30 1.491(7)
C25 Hf2 2.572(4)
C26 C27 1.403(7)
C26 C31 1.502(6)
C26 Hf2 2.563(4)
C27 C28 1.409(6)
C27 Hf2 2.518(4)
C28 C29 1.408(6)
C28 C32 1.504(6)
C28 Hf2 2.523(4)
C29 Hf2 2.537(4)
C33 N2 1.171(5)
C33 O1 1.195(5)
C34 C35 1.293(7)
C34 Hf2 2.270(4)
C35 C36 1.318(8)
C36 C37 1.493(8)
C36 Si1 1.850(6)
C38 Si1 1.952(6)
C39 Si1 1.890(6)
C40 Si1 1.871(6)
N1 Hf1 2.064(3)
N1 Hf2 2.070(3)
N2 Hf1 2.119(3)

loop_
_geom_torsion_atom_site_label_1
_geom_torsion_atom_site_label_2
_geom_torsion_atom_site_label_3
_geom_torsion_atom_site_label_4
_geom_torsion
C5 C1 C2 C3 -1.9(4)
C6 C1 C2 C3 -178.5(4)
Hf1 C1 C2 C3 63.1(3)
C5 C1 C2 C7 174.0(4)
C6 C1 C2 C7 -2.5(6)
Hf1 C1 C2 C7 -121.0(4)
C5 C1 C2 Hf1 -65.0(3)
C6 C1 C2 Hf1 118.5(4)
F1 C1S C2S C3S 178.5(5)
C6S C1S C2S C3S 0.3(9)
C1 C2 C3 C4 1.7(4)
C7 C2 C3 C4 -174.1(4)
Hf1 C2 C3 C4 65.8(3)
C1 C2 C3 Hf1 -64.1(3)
C7 C2 C3 Hf1 120.1(4)
C1S C2S C3S C4S 0.0(9)
C2 C3 C4 C5 -0.8(4)
Hf1 C3 C4 C5 67.8(3)
C2 C3 C4 C8 175.2(4)
Hf1 C3 C4 C8 -116.2(4)
C2 C3 C4 Hf1 -68.6(3)
C2S C3S C4S C5S 0.6(10)
C3 C4 C5 C1 -0.4(4)
C8 C4 C5 C1 -176.2(4)
Hf1 C4 C5 C1 67.5(3)
C3 C4 C5 Hf1 -67.9(3)
C8 C4 C5 Hf1 116.2(4)
C2 C1 C5 C4 1.4(4)
C6 C1 C5 C4 177.9(4)
Hf1 C1 C5 C4 -65.8(3)
C2 C1 C5 Hf1 67.2(3)
C6 C1 C5 Hf1 -116.3(4)
C3S C4S C5S C6S -1.6(11)
C4S C5S C6S C1S 1.8(10)
F1 C1S C6S C5S -179.5(6)
C2S C1S C6S C5S -1.2(9)
C13 C9 C10 C11 1.1(5)
C14 C9 C10 C11 179.4(4)
Hf1 C9 C10 C11 -66.3(3)
C13 C9 C10 Hf1 67.4(3)
C14 C9 C10 Hf1 -114.3(4)
C9 C10 C11 C12 0.0(4)
Hf1 C10 C11 C12 -67.2(3)
C9 C10 C11 C15 -170.4(4)
Hf1 C10 C11 C15 122.4(4)
C9 C10 C11 Hf1 67.2(3)
C10 C11 C12 C13 -1.2(4)
C15 C11 C12 C13 168.9(4)
Hf1 C11 C12 C13 -68.1(3)
C10 C11 C12 Hf1 66.9(3)
C15 C11 C12 Hf1 -123.0(4)
C10 C9 C13 C12 -1.9(4)
C14 C9 C13 C12 179.8(4)
Hf1 C9 C13 C12 64.0(3)
C10 C9 C13 C16 174.5(4)
C14 C9 C13 C16 -3.8(7)
Hf1 C9 C13 C16 -119.6(4)
C10 C9 C13 Hf1 -65.9(3)
C14 C9 C13 Hf1 115.8(4)
C11 C12 C13 C9 1.9(5)
Hf1 C12 C13 C9 -64.8(3)
C11 C12 C13 C16 -174.4(4)
Hf1 C12 C13 C16 118.8(4)
C11 C12 C13 Hf1 66.7(3)
C21 C17 C18 C19 -0.5(4)
C22 C17 C18 C19 -175.5(4)
Hf2 C17 C18 C19 69.0(3)
C21 C17 C18 Hf2 -69.4(3)
C22 C17 C18 Hf2 115.5(4)
C17 C18 C19 C20 1.6(4)
Hf2 C18 C19 C20 67.7(3)
C17 C18 C19 C23 176.6(4)
Hf2 C18 C19 C23 -117.4(4)
C17 C18 C19 Hf2 -66.1(3)
C18 C19 C20 C21 -2.0(4)
C23 C19 C20 C21 -177.3(4)
Hf2 C19 C20 C21 62.1(3)
C18 C19 C20 C24 168.9(4)
C23 C19 C20 C24 -6.4(6)
Hf2 C19 C20 C24 -127.0(4)
C18 C19 C20 Hf2 -64.2(3)
C23 C19 C20 Hf2 120.5(4)
C18 C17 C21 C20 -0.8(4)
C22 C17 C21 C20 174.3(4)
Hf2 C17 C21 C20 -69.6(3)
C18 C17 C21 Hf2 68.7(3)
C22 C17 C21 Hf2 -116.1(4)
C19 C20 C21 C17 1.8(4)
C24 C20 C21 C17 -168.9(4)
Hf2 C20 C21 C17 65.3(3)
C19 C20 C21 Hf2 -63.5(3)
C24 C20 C21 Hf2 125.8(4)
C29 C25 C26 C27 0.6(5)
C30 C25 C26 C27 169.3(4)
Hf2 C25 C26 C27 -64.9(3)
C29 C25 C26 C31 -170.7(4)
C30 C25 C26 C31 -1.9(7)
Hf2 C25 C26 C31 123.8(4)
C29 C25 C26 Hf2 65.5(3)
C30 C25 C26 Hf2 -125.8(5)
C25 C26 C27 C28 -0.8(5)
C31 C26 C27 C28 170.5(4)
Hf2 C26 C27 C28 -67.1(3)
C25 C26 C27 Hf2 66.3(3)
C31 C26 C27 Hf2 -122.4(4)
C26 C27 C28 C29 0.7(5)
Hf2 C27 C28 C29 -67.5(3)
C26 C27 C28 C32 -175.7(4)
Hf2 C27 C28 C32 116.1(4)
C26 C27 C28 Hf2 68.2(3)
C27 C28 C29 C25 -0.3(5)
C32 C28 C29 C25 176.1(4)
Hf2 C28 C29 C25 -67.3(3)
C27 C28 C29 Hf2 67.0(3)
C32 C28 C29 Hf2 -116.6(4)
C26 C25 C29 C28 -0.2(5)
C30 C25 C29 C28 -169.4(4)
Hf2 C25 C29 C28 66.0(3)
C26 C25 C29 Hf2 -66.2(3)
C30 C25 C29 Hf2 124.6(4)
C35 C36 Si1 C40 137.2(5)
C37 C36 Si1 C40 -47.0(6)
C35 C36 Si1 C39 -102.4(5)
C37 C36 Si1 C39 73.4(6)
C35 C36 Si1 C38 18.9(6)
C37 C36 Si1 C38 -165.3(5)
Hf2 N1 Hf1 N2 -52.9(5)
Hf2 N1 Hf1 C4 77.0(5)
Hf2 N1 Hf1 C5 83.1(5)
Hf2 N1 Hf1 C3 44.5(5)
Hf2 N1 Hf1 C10 -168.0(5)
Hf2 N1 Hf1 C11 170.0(4)
Hf2 N1 Hf1 C12 -172.3(4)
Hf2 N1 Hf1 C1 45.1(5)
Hf2 N1 Hf1 C9 -137.1(5)
Hf2 N1 Hf1 C13 -133.5(4)
Hf2 N1 Hf1 C2 25.2(5)
C5 C4 Hf1 N1 170.4(2)
C3 C4 Hf1 N1 -76.9(2)
C8 C4 Hf1 N1 44.9(3)
C5 C4 Hf1 N2 -88.5(3)
C3 C4 Hf1 N2 24.2(3)
C8 C4 Hf1 N2 146.0(3)
C3 C4 Hf1 C5 112.8(3)
C8 C4 Hf1 C5 -125.5(5)
C5 C4 Hf1 C3 -112.8(3)
C8 C4 Hf1 C3 121.7(4)
C5 C4 Hf1 C10 90.9(3)
C3 C4 Hf1 C10 -156.4(2)
C8 C4 Hf1 C10 -34.6(4)
C5 C4 Hf1 C11 65.2(2)
C3 C4 Hf1 C11 178.0(2)
C8 C4 Hf1 C11 -60.3(3)
C5 C4 Hf1 C12 34.7(3)
C3 C4 Hf1 C12 147.4(2)
C8 C4 Hf1 C12 -90.8(3)
C5 C4 Hf1 C1 -36.4(2)
C3 C4 Hf1 C1 76.4(2)
C8 C4 Hf1 C1 -161.9(4)
C5 C4 Hf1 C9 80.6(3)
C3 C4 Hf1 C9 -166.7(2)
C8 C4 Hf1 C9 -45.0(5)
C5 C4 Hf1 C13 29.6(3)
C3 C4 Hf1 C13 142.4(2)
C8 C4 Hf1 C13 -95.9(4)
C5 C4 Hf1 C2 -76.4(2)
C3 C4 Hf1 C2 36.4(2)
C8 C4 Hf1 C2 158.1(4)
C4 C5 Hf1 N1 -11.3(3)
C1 C5 Hf1 N1 -127.4(2)
C4 C5 Hf1 N2 115.0(2)
C1 C5 Hf1 N2 -1.1(3)
C1 C5 Hf1 C4 -116.1(3)
C4 C5 Hf1 C3 38.6(2)
C1 C5 Hf1 C3 -77.5(3)
C4 C5 Hf1 C10 -103.2(2)
C1 C5 Hf1 C10 140.7(2)
C4 C5 Hf1 C11 -112.7(3)
C1 C5 Hf1 C11 131.1(3)
C4 C5 Hf1 C12 -145.8(3)
C1 C5 Hf1 C12 98.0(3)
C4 C5 Hf1 C1 116.1(3)
C4 C5 Hf1 C9 -133.5(2)
C1 C5 Hf1 C9 110.4(3)
C4 C5 Hf1 C13 -159.4(2)
C1 C5 Hf1 C13 84.5(3)
C4 C5 Hf1 C2 78.9(3)
C1 C5 Hf1 C2 -37.3(2)
C2 C3 Hf1 N1 -143.9(2)
C4 C3 Hf1 N1 100.7(2)
C2 C3 Hf1 N2 -46.0(2)
C4 C3 Hf1 N2 -161.3(2)
C2 C3 Hf1 C4 115.3(3)
C2 C3 Hf1 C5 77.2(2)
C4 C3 Hf1 C5 -38.2(2)
C2 C3 Hf1 C10 153.1(2)
C4 C3 Hf1 C10 37.8(3)
C2 C3 Hf1 C11 112.8(2)
C4 C3 Hf1 C11 -2.5(3)
C2 C3 Hf1 C12 71.3(3)
C4 C3 Hf1 C12 -44.0(3)
C2 C3 Hf1 C1 36.6(2)
C4 C3 Hf1 C1 -78.8(3)
C2 C3 Hf1 C13 32.1(4)
C4 C3 Hf1 C13 -83.3(4)
C4 C3 Hf1 C2 -115.3(3)
C9 C10 Hf1 N1 105.8(3)
C11 C10 Hf1 N1 -138.1(3)
C9 C10 Hf1 N2 10.4(3)
C11 C10 Hf1 N2 126.5(3)
C9 C10 Hf1 C4 -169.1(2)
C11 C10 Hf1 C4 -53.0(3)
C9 C10 Hf1 C5 -133.7(2)
C11 C10 Hf1 C5 -17.6(3)
C9 C10 Hf1 C3 169.3(2)
C11 C10 Hf1 C3 -74.6(3)
C9 C10 Hf1 C11 -116.1(4)
C9 C10 Hf1 C12 -78.0(3)
C11 C10 Hf1 C12 38.1(2)
C9 C10 Hf1 C1 -105.7(3)
C11 C10 Hf1 C1 10.4(3)
C11 C10 Hf1 C9 116.1(4)
C9 C10 Hf1 C13 -37.3(2)
C11 C10 Hf1 C13 78.8(3)
C9 C10 Hf1 C2 -127.7(5)
C11 C10 Hf1 C2 -11.6(6)
C12 C11 Hf1 N1 155.9(2)
C10 C11 Hf1 N1 43.1(3)
C15 C11 Hf1 N1 -78.9(4)
C12 C11 Hf1 N2 39.1(3)
C10 C11 Hf1 N2 -73.7(3)
C15 C11 Hf1 N2 164.3(3)
C12 C11 Hf1 C4 -113.9(2)
C10 C11 Hf1 C4 133.3(3)
C15 C11 Hf1 C4 11.3(4)
C12 C11 Hf1 C5 -83.9(2)
C10 C11 Hf1 C5 163.3(3)
C15 C11 Hf1 C5 41.3(4)
C12 C11 Hf1 C3 -112.6(2)
C10 C11 Hf1 C3 134.7(2)
C15 C11 Hf1 C3 12.7(4)
C12 C11 Hf1 C10 112.8(4)
C15 C11 Hf1 C10 -122.0(5)
C10 C11 Hf1 C12 -112.8(4)
C15 C11 Hf1 C12 125.2(5)
C12 C11 Hf1 C1 -59.6(3)
C10 C11 Hf1 C1 -172.3(2)
C15 C11 Hf1 C1 65.7(4)
C12 C11 Hf1 C9 76.6(3)
C10 C11 Hf1 C9 -36.2(2)
C15 C11 Hf1 C9 -158.2(4)
C12 C11 Hf1 C13 36.8(2)
C10 C11 Hf1 C13 -76.0(3)
C15 C11 Hf1 C13 162.0(4)
C12 C11 Hf1 C2 -71.4(3)
C10 C11 Hf1 C2 175.8(2)
C15 C11 Hf1 C2 53.8(4)
C11 C12 Hf1 N1 -33.2(3)
C13 C12 Hf1 N1 82.1(3)
C11 C12 Hf1 N2 -150.7(2)
C13 C12 Hf1 N2 -35.3(3)
C11 C12 Hf1 C4 71.0(3)
C13 C12 Hf1 C4 -173.6(2)
C11 C12 Hf1 C5 89.4(2)
C13 C12 Hf1 C5 -155.2(3)
C11 C12 Hf1 C3 94.2(3)
C13 C12 Hf1 C3 -150.4(2)
C11 C12 Hf1 C10 -38.5(2)
C13 C12 Hf1 C10 76.9(3)
C13 C12 Hf1 C11 115.4(4)
C11 C12 Hf1 C1 121.7(2)
C13 C12 Hf1 C1 -122.9(3)
C11 C12 Hf1 C9 -78.9(3)
C13 C12 Hf1 C9 36.5(2)
C11 C12 Hf1 C13 -115.4(4)
C11 C12 Hf1 C2 128.3(2)
C13 C12 Hf1 C2 -116.3(2)
C5 C1 Hf1 N1 77.2(3)
C2 C1 Hf1 N1 -37.2(3)
C6 C1 Hf1 N1 -159.8(3)
C5 C1 Hf1 N2 179.1(3)
C2 C1 Hf1 N2 64.8(2)
C6 C1 Hf1 N2 -57.9(3)
C5 C1 Hf1 C4 36.7(2)
C2 C1 Hf1 C4 -77.7(3)
C6 C1 Hf1 C4 159.7(4)
C2 C1 Hf1 C5 -114.3(3)
C6 C1 Hf1 C5 123.0(5)
C5 C1 Hf1 C3 77.9(3)
C2 C1 Hf1 C3 -36.5(2)
C6 C1 Hf1 C3 -159.1(4)
C5 C1 Hf1 C10 -54.7(3)
C2 C1 Hf1 C10 -169.1(2)
C6 C1 Hf1 C10 68.3(4)
C5 C1 Hf1 C11 -49.0(3)
C2 C1 Hf1 C11 -163.3(2)
C6 C1 Hf1 C11 74.0(4)
C5 C1 Hf1 C12 -76.7(2)
C2 C1 Hf1 C12 168.9(2)
C6 C1 Hf1 C12 46.3(3)
C5 C1 Hf1 C9 -99.8(3)
C2 C1 Hf1 C9 145.9(2)
C6 C1 Hf1 C9 23.3(4)
C5 C1 Hf1 C13 -104.1(2)
C2 C1 Hf1 C13 141.6(2)
C6 C1 Hf1 C13 19.0(4)
C5 C1 Hf1 C2 114.3(3)
C6 C1 Hf1 C2 -122.6(4)
C10 C9 Hf1 N1 -71.7(2)
C13 C9 Hf1 N1 174.2(2)
C14 C9 Hf1 N1 51.1(3)
C10 C9 Hf1 N2 -170.6(3)
C13 C9 Hf1 N2 75.3(2)
C14 C9 Hf1 N2 -47.8(3)
C10 C9 Hf1 C4 17.8(4)
C13 C9 Hf1 C4 -96.3(3)
C14 C9 Hf1 C4 140.7(3)
C10 C9 Hf1 C5 62.2(3)
C13 C9 Hf1 C5 -51.9(3)
C14 C9 Hf1 C5 -174.9(3)
C13 C9 Hf1 C10 -114.1(3)
C14 C9 Hf1 C10 122.8(5)
C10 C9 Hf1 C11 36.8(2)
C13 C9 Hf1 C11 -77.3(3)
C14 C9 Hf1 C11 159.6(4)
C10 C9 Hf1 C12 77.3(3)
C13 C9 Hf1 C12 -36.8(2)
C14 C9 Hf1 C12 -159.9(4)
C10 C9 Hf1 C1 106.2(3)
C13 C9 Hf1 C1 -7.9(3)
C14 C9 Hf1 C1 -131.0(3)
C10 C9 Hf1 C13 114.1(3)
C14 C9 Hf1 C13 -123.1(5)
C10 C9 Hf1 C2 150.2(3)
C13 C9 Hf1 C2 36.1(4)
C14 C9 Hf1 C2 -86.9(4)
C9 C13 Hf1 N1 -6.9(3)
C12 C13 Hf1 N1 -122.5(2)
C16 C13 Hf1 N1 115.8(3)
C9 C13 Hf1 N2 -99.5(2)
C12 C13 Hf1 N2 144.9(3)
C16 C13 Hf1 N2 23.1(3)
C9 C13 Hf1 C4 124.8(3)
C12 C13 Hf1 C4 9.1(3)
C16 C13 Hf1 C4 -112.6(3)
C9 C13 Hf1 C5 141.0(2)
C12 C13 Hf1 C5 25.4(3)
C16 C13 Hf1 C5 -96.3(4)
C9 C13 Hf1 C3 177.8(3)
C12 C13 Hf1 C3 62.2(4)
C16 C13 Hf1 C3 -59.5(5)
C9 C13 Hf1 C10 37.6(2)
C12 C13 Hf1 C10 -78.0(3)
C16 C13 Hf1 C10 160.2(4)
C9 C13 Hf1 C11 78.7(3)
C12 C13 Hf1 C11 -36.9(2)
C16 C13 Hf1 C11 -158.7(4)
C9 C13 Hf1 C12 115.6(4)
C16 C13 Hf1 C12 -121.8(5)
C9 C13 Hf1 C1 174.1(2)
C12 C13 Hf1 C1 58.5(3)
C16 C13 Hf1 C1 -63.2(4)
C12 C13 Hf1 C9 -115.6(4)
C16 C13 Hf1 C9 122.6(4)
C9 C13 Hf1 C2 -161.8(2)
C12 C13 Hf1 C2 82.6(3)
C16 C13 Hf1 C2 -39.2(4)
C3 C2 Hf1 N1 37.9(2)
C1 C2 Hf1 N1 153.8(2)
C7 C2 Hf1 N1 -85.0(4)
C3 C2 Hf1 N2 132.9(2)
C1 C2 Hf1 N2 -111.2(3)
C7 C2 Hf1 N2 9.9(3)
C3 C2 Hf1 C4 -37.5(2)
C1 C2 Hf1 C4 78.4(3)
C7 C2 Hf1 C4 -160.5(4)
C3 C2 Hf1 C5 -78.4(2)
C1 C2 Hf1 C5 37.5(2)
C7 C2 Hf1 C5 158.7(4)
C1 C2 Hf1 C3 115.9(3)
C7 C2 Hf1 C3 -123.0(4)
C3 C2 Hf1 C10 -85.3(5)
C1 C2 Hf1 C10 30.5(6)
C7 C2 Hf1 C10 151.7(4)
C3 C2 Hf1 C11 -93.7(3)
C1 C2 Hf1 C11 22.2(3)
C7 C2 Hf1 C11 143.3(3)
C3 C2 Hf1 C12 -128.1(2)
C1 C2 Hf1 C12 -12.2(3)
C7 C2 Hf1 C12 108.9(3)
C3 C2 Hf1 C1 -115.9(3)
C7 C2 Hf1 C1 121.1(5)
C3 C2 Hf1 C9 173.2(3)
C1 C2 Hf1 C9 -70.9(4)
C7 C2 Hf1 C9 50.2(5)
C3 C2 Hf1 C13 -164.2(2)
C1 C2 Hf1 C13 -48.3(3)
C7 C2 Hf1 C13 72.8(4)
Hf1 N1 Hf2 C34 -78.6(5)
Hf1 N1 Hf2 C17 51.2(5)
Hf1 N1 Hf2 C18 52.7(5)
Hf1 N1 Hf2 C27 -160.0(4)
Hf1 N1 Hf2 C28 -167.6(5)
Hf1 N1 Hf2 C21 20.2(5)
Hf1 N1 Hf2 C29 160.3(5)
Hf1 N1 Hf2 C26 165.3(4)
Hf1 N1 Hf2 C25 142.6(4)
Hf1 N1 Hf2 C19 12.1(6)
Hf1 N1 Hf2 C20 -2.0(5)
C35 C34 Hf2 N1 -136.0(4)
C35 C34 Hf2 C17 124.0(4)
C35 C34 Hf2 C18 87.3(5)
C35 C34 Hf2 C27 -19.0(4)
C35 C34 Hf2 C28 -49.8(4)
C35 C34 Hf2 C21 141.1(4)
C35 C34 Hf2 C29 -51.1(5)
C35 C34 Hf2 C26 2.7(5)
C35 C34 Hf2 C25 -12.6(5)
C35 C34 Hf2 C19 90.3(4)
C35 C34 Hf2 C20 121.1(5)
C18 C17 Hf2 N1 177.8(3)
C21 C17 Hf2 N1 -70.4(3)
C22 C17 Hf2 N1 53.1(3)
C18 C17 Hf2 C34 -79.4(3)
C21 C17 Hf2 C34 32.4(3)
C22 C17 Hf2 C34 155.9(3)
C21 C17 Hf2 C18 111.8(4)
C22 C17 Hf2 C18 -124.7(4)
C18 C17 Hf2 C27 40.1(3)
C21 C17 Hf2 C27 152.0(2)
C22 C17 Hf2 C27 -84.6(4)
C18 C17 Hf2 C28 90.5(3)
C21 C17 Hf2 C28 -157.6(2)
C22 C17 Hf2 C28 -34.2(4)
C18 C17 Hf2 C21 -111.8(4)
C22 C17 Hf2 C21 123.5(4)
C18 C17 Hf2 C29 96.2(3)
C21 C17 Hf2 C29 -152.0(2)
C22 C17 Hf2 C29 -28.5(4)
C18 C17 Hf2 C26 40.6(3)
C21 C17 Hf2 C26 152.4(2)
C22 C17 Hf2 C26 -84.1(3)
C18 C17 Hf2 C25 69.5(3)
C21 C17 Hf2 C25 -178.6(3)
C22 C17 Hf2 C25 -55.1(3)
C18 C17 Hf2 C19 -36.4(2)
C21 C17 Hf2 C19 75.4(3)
C22 C17 Hf2 C19 -161.1(4)
C18 C17 Hf2 C20 -76.0(3)
C21 C17 Hf2 C20 35.8(2)
C22 C17 Hf2 C20 159.3(4)
C19 C18 Hf2 N1 -118.1(3)
C17 C18 Hf2 N1 -2.7(3)
C19 C18 Hf2 C34 5.6(3)
C17 C18 Hf2 C34 121.0(3)
C19 C18 Hf2 C17 -115.4(4)
C19 C18 Hf2 C27 92.2(3)
C17 C18 Hf2 C27 -152.4(2)
C19 C18 Hf2 C28 120.8(3)
C17 C18 Hf2 C28 -123.8(3)
C19 C18 Hf2 C21 -76.6(3)
C17 C18 Hf2 C21 38.8(2)
C19 C18 Hf2 C29 148.9(2)
C17 C18 Hf2 C29 -95.7(3)
C19 C18 Hf2 C26 104.2(3)
C17 C18 Hf2 C26 -140.4(3)
C19 C18 Hf2 C25 136.9(3)
C17 C18 Hf2 C25 -107.7(3)
C17 C18 Hf2 C19 115.4(4)
C19 C18 Hf2 C20 -36.7(2)
C17 C18 Hf2 C20 78.7(3)
C26 C27 Hf2 N1 -129.5(3)
C28 C27 Hf2 N1 -14.3(3)
C26 C27 Hf2 C34 137.0(3)
C28 C27 Hf2 C34 -107.7(3)
C26 C27 Hf2 C17 0.8(4)
C28 C27 Hf2 C17 116.1(3)
C26 C27 Hf2 C18 22.6(3)
C28 C27 Hf2 C18 137.9(3)
C26 C27 Hf2 C28 -115.2(4)
C26 C27 Hf2 C21 50.1(6)
C28 C27 Hf2 C21 165.3(4)
C26 C27 Hf2 C29 -77.4(3)
C28 C27 Hf2 C29 37.9(2)
C28 C27 Hf2 C26 115.2(4)
C26 C27 Hf2 C25 -36.9(3)
C28 C27 Hf2 C25 78.3(3)
C26 C27 Hf2 C19 56.5(3)
C28 C27 Hf2 C19 171.8(3)
C26 C27 Hf2 C20 80.0(3)
C28 C27 Hf2 C20 -164.8(2)
C29 C28 Hf2 N1 -79.4(2)
C27 C28 Hf2 N1 167.4(3)
C32 C28 Hf2 N1 43.4(3)
C29 C28 Hf2 C34 -177.8(3)
C27 C28 Hf2 C34 69.0(3)
C32 C28 Hf2 C34 -55.1(3)
C29 C28 Hf2 C17 10.0(4)
C27 C28 Hf2 C17 -103.2(3)
C32 C28 Hf2 C17 132.8(3)
C29 C28 Hf2 C18 56.2(3)
C27 C28 Hf2 C18 -57.1(3)
C32 C28 Hf2 C18 178.9(3)
C29 C28 Hf2 C27 113.2(4)
C32 C28 Hf2 C27 -124.0(5)
C29 C28 Hf2 C21 -46.6(6)
C27 C28 Hf2 C21 -159.8(5)
C32 C28 Hf2 C21 76.1(7)
C27 C28 Hf2 C29 -113.2(4)
C32 C28 Hf2 C29 122.7(4)
C29 C28 Hf2 C26 76.6(3)
C27 C28 Hf2 C26 -36.6(3)
C32 C28 Hf2 C26 -160.7(4)
C29 C28 Hf2 C25 36.4(2)
C27 C28 Hf2 C25 -76.8(3)
C32 C28 Hf2 C25 159.1(4)
C29 C28 Hf2 C19 101.0(3)
C27 C28 Hf2 C19 -12.2(4)
C32 C28 Hf2 C19 -136.2(3)
C29 C28 Hf2 C20 152.4(4)
C27 C28 Hf2 C20 39.1(6)
C32 C28 Hf2 C20 -84.9(5)
C17 C21 Hf2 N1 108.0(3)
C20 C21 Hf2 N1 -135.9(2)
C17 C21 Hf2 C34 -154.9(3)
C20 C21 Hf2 C34 -38.8(3)
C20 C21 Hf2 C17 116.1(3)
C17 C21 Hf2 C18 -38.9(2)
C20 C21 Hf2 C18 77.2(3)
C17 C21 Hf2 C27 -71.7(5)
C20 C21 Hf2 C27 44.4(5)
C17 C21 Hf2 C28 74.9(6)
C20 C21 Hf2 C28 -169.1(5)
C17 C21 Hf2 C29 40.4(3)
C20 C21 Hf2 C29 156.4(2)
C17 C21 Hf2 C26 -37.7(3)
C20 C21 Hf2 C26 78.3(3)
C17 C21 Hf2 C25 1.7(3)
C20 C21 Hf2 C25 117.7(3)
C17 C21 Hf2 C19 -79.4(3)
C20 C21 Hf2 C19 36.7(2)
C17 C21 Hf2 C20 -116.1(3)
C28 C29 Hf2 N1 97.1(3)
C25 C29 Hf2 N1 -147.0(3)
C28 C29 Hf2 C34 2.6(3)
C25 C29 Hf2 C34 118.5(3)
C28 C29 Hf2 C17 -173.4(2)
C25 C29 Hf2 C17 -57.5(3)
C28 C29 Hf2 C18 -138.5(2)
C25 C29 Hf2 C18 -22.6(3)
C28 C29 Hf2 C27 -38.1(2)
C25 C29 Hf2 C27 77.9(3)
C25 C29 Hf2 C28 115.9(4)
C28 C29 Hf2 C21 164.8(2)
C25 C29 Hf2 C21 -79.2(3)
C28 C29 Hf2 C26 -78.5(3)
C25 C29 Hf2 C26 37.5(3)
C28 C29 Hf2 C25 -115.9(4)
C28 C29 Hf2 C19 -115.5(3)
C25 C29 Hf2 C19 0.4(4)
C28 C29 Hf2 C20 -152.9(4)
C25 C29 Hf2 C20 -37.0(6)
C27 C26 Hf2 N1 71.5(4)
C25 C26 Hf2 N1 -43.6(4)
C31 C26 Hf2 N1 -167.0(5)
C27 C26 Hf2 C34 -43.1(3)
C25 C26 Hf2 C34 -158.2(3)
C31 C26 Hf2 C34 78.4(6)
C27 C26 Hf2 C17 -179.4(3)
C25 C26 Hf2 C17 65.5(3)
C31 C26 Hf2 C17 -57.9(6)
C27 C26 Hf2 C18 -158.4(3)
C25 C26 Hf2 C18 86.5(3)
C31 C26 Hf2 C18 -36.9(6)
C25 C26 Hf2 C27 -115.1(4)
C31 C26 Hf2 C27 121.5(7)
C27 C26 Hf2 C28 37.1(2)
C25 C26 Hf2 C28 -78.0(3)
C31 C26 Hf2 C28 158.6(6)
C27 C26 Hf2 C21 -159.3(2)
C25 C26 Hf2 C21 85.6(3)
C31 C26 Hf2 C21 -37.9(7)
C27 C26 Hf2 C29 77.7(3)
C25 C26 Hf2 C29 -37.4(2)
C31 C26 Hf2 C29 -160.8(6)
C27 C26 Hf2 C25 115.1(4)
C31 C26 Hf2 C25 -123.4(7)
C27 C26 Hf2 C19 -127.4(3)
C25 C26 Hf2 C19 117.5(3)
C31 C26 Hf2 C19 -5.9(6)
C27 C26 Hf2 C20 -122.7(3)
C25 C26 Hf2 C20 122.2(3)
C31 C26 Hf2 C20 -1.2(6)
C29 C25 Hf2 N1 34.5(3)
C26 C25 Hf2 N1 148.6(3)
C30 C25 Hf2 N1 -86.0(4)
C29 C25 Hf2 C34 -85.2(3)
C26 C25 Hf2 C34 28.9(3)
C30 C25 Hf2 C34 154.4(4)
C29 C25 Hf2 C17 127.3(3)
C26 C25 Hf2 C17 -118.6(3)
C30 C25 Hf2 C17 6.8(5)
C29 C25 Hf2 C18 158.4(3)
C26 C25 Hf2 C18 -87.5(3)
C30 C25 Hf2 C18 38.0(4)
C29 C25 Hf2 C27 -77.3(3)
C26 C25 Hf2 C27 36.8(3)
C30 C25 Hf2 C27 162.3(5)
C29 C25 Hf2 C28 -36.6(2)
C26 C25 Hf2 C28 77.5(3)
C30 C25 Hf2 C28 -157.1(5)
C29 C25 Hf2 C21 126.4(3)
C26 C25 Hf2 C21 -119.5(3)
C30 C25 Hf2 C21 5.9(5)
C26 C25 Hf2 C29 114.1(4)
C30 C25 Hf2 C29 -120.5(6)
C29 C25 Hf2 C26 -114.1(4)
C30 C25 Hf2 C26 125.5(6)
C29 C25 Hf2 C19 -179.7(3)
C26 C25 Hf2 C19 -65.6(3)
C30 C25 Hf2 C19 59.8(5)
C29 C25 Hf2 C20 165.3(2)
C26 C25 Hf2 C20 -80.6(3)
C30 C25 Hf2 C20 44.8(5)
C18 C19 Hf2 N1 88.5(3)
C20 C19 Hf2 N1 -26.5(3)
C23 C19 Hf2 N1 -147.6(3)
C18 C19 Hf2 C34 -175.0(3)
C20 C19 Hf2 C34 70.0(3)
C23 C19 Hf2 C34 -51.1(4)
C18 C19 Hf2 C17 37.3(2)
C20 C19 Hf2 C17 -77.7(3)
C23 C19 Hf2 C17 161.2(4)
C20 C19 Hf2 C18 -115.0(4)
C23 C19 Hf2 C18 123.9(5)
C18 C19 Hf2 C27 -98.9(3)
C20 C19 Hf2 C27 146.1(3)
C23 C19 Hf2 C27 25.0(4)
C18 C19 Hf2 C28 -92.1(3)
C20 C19 Hf2 C28 152.9(2)
C23 C19 Hf2 C28 31.8(5)
C18 C19 Hf2 C21 78.4(3)
C20 C19 Hf2 C21 -36.6(2)
C23 C19 Hf2 C21 -157.7(4)
C18 C19 Hf2 C29 -43.9(3)
C20 C19 Hf2 C29 -158.9(2)
C23 C19 Hf2 C29 80.1(4)
C18 C19 Hf2 C26 -72.6(3)
C20 C19 Hf2 C26 172.3(3)
C23 C19 Hf2 C26 51.3(4)
C18 C19 Hf2 C25 -43.6(3)
C20 C19 Hf2 C25 -158.7(3)
C23 C19 Hf2 C25 80.3(4)
C18 C19 Hf2 C20 115.0(4)
C23 C19 Hf2 C20 -121.1(5)
C21 C20 Hf2 N1 45.3(3)
C19 C20 Hf2 N1 160.6(3)
C24 C20 Hf2 N1 -77.5(4)
C21 C20 Hf2 C34 140.2(3)
C19 C20 Hf2 C34 -104.4(3)
C24 C20 Hf2 C34 17.4(4)
C21 C20 Hf2 C17 -37.0(2)
C19 C20 Hf2 C17 78.3(3)
C24 C20 Hf2 C17 -159.8(4)
C21 C20 Hf2 C18 -78.2(3)
C19 C20 Hf2 C18 37.1(3)
C24 C20 Hf2 C18 158.9(4)
C21 C20 Hf2 C27 -161.4(2)
C19 C20 Hf2 C27 -46.1(3)
C24 C20 Hf2 C27 75.8(4)
C21 C20 Hf2 C28 171.2(4)
C19 C20 Hf2 C28 -73.4(5)
C24 C20 Hf2 C28 48.4(6)
C19 C20 Hf2 C21 115.3(4)
C24 C20 Hf2 C21 -122.8(5)
C21 C20 Hf2 C29 -61.1(5)
C19 C20 Hf2 C29 54.2(5)
C24 C20 Hf2 C29 176.0(4)
C21 C20 Hf2 C26 -124.2(3)
C19 C20 Hf2 C26 -8.9(3)
C24 C20 Hf2 C26 113.0(4)
C21 C20 Hf2 C25 -86.7(3)
C19 C20 Hf2 C25 28.6(3)
C24 C20 Hf2 C25 150.5(4)
C21 C20 Hf2 C19 -115.3(4)
C24 C20 Hf2 C19 121.9(5)
